data_4125648
loop_
_publ_author_name
'Moneypenny, 2nd, Timothy P'
'Walter, Nathan P.'
'Cai, Zhikun'
'Miao, Yu-Run'
'Gray, Danielle L.'
'Hinman, Jordan J.'
'Lee, Semin'
'Zhang, Yang'
'Moore, Jeffrey S.'

_publ_contact_author
; 
Jeffrey S. Moore 
University of Illinois 
Beckman Institute for Advanced Science and Technology 
405 North Mathews Avenue 
Urbana, Illinois  61801 
USA 
;
_publ_section_title
;
 Impact of Shape Persistence on the Porosity of Molecular Cages.
;
_journal_issue 8
_journal_name_full 'Journal of the American Chemical Society'
_journal_page_first 3259
_journal_page_last 3264
_journal_paper_doi 10.1021/jacs.7b00189
_journal_volume 139
_journal_year 2017
_chemical_formula_moiety 'C144 H132 Br12'
_chemical_formula_sum 'C144 H132 Br12'
_chemical_formula_weight 2821.41
_chemical_name_systematic
; 
? 
;
_space_group_crystal_system monoclinic
_space_group_IT_number 15
_space_group_name_Hall '-C 2yc'
_space_group_name_H-M_alt 'C 1 2/c 1'
_symmetry_space_group_name_Hall '-C 2yc'
_symmetry_space_group_name_H-M 'C 1 2/c 1'
_atom_sites_solution_hydrogens geom
_atom_sites_solution_primary direct
_atom_sites_solution_secondary difmap
_audit_creation_method SHELXL-2014/7
_audit_update_record
; 
? 
;
_cell_angle_alpha 90
_cell_angle_beta 121.4860(10)
_cell_angle_gamma 90
_cell_formula_units_Z 4
_cell_length_a 43.8917(19)
_cell_length_b 20.3623(8)
_cell_length_c 25.1357(10)
_cell_measurement_reflns_used 9513
_cell_measurement_temperature 100(2)
_cell_measurement_theta_max 24.61
_cell_measurement_theta_min 2.45
_cell_volume 19157.2(14)
_computing_cell_refinement 'SAINT V8.34A (Bruker, 2005)'
_computing_data_collection 'APEX2 V2014.9-0 (Bruker, 2014)'
_computing_data_reduction
; 
SAINT V8.34A, XPREP v2014/2, SADABS V2014/5, 
(Bruker, 2012 & 2014) 
;
_computing_molecular_graphics
; 
SHELXTL v2014-7 (Bruker, 2014), CrystalMaker v2.7.7 (CrystalMaker, 1994) 
;
_computing_publication_material 'XCIF V2014-2 (Bruker, 2014)'
_computing_structure_refinement 'SHELX-2014-7 (Sheldrick, 2014)'
_computing_structure_solution 'SHELX-2014-7 (Sheldrick, 2014)'
_diffrn_ambient_temperature 100(2)
_diffrn_measured_fraction_theta_full 0.999
_diffrn_measured_fraction_theta_max 0.996
_diffrn_measurement_device 'Bruker D8 Venture/Photon 100'
_diffrn_measurement_method 'profile data from \f and \w scans'
_diffrn_radiation_monochromator 'multilayer mirrors'
_diffrn_radiation_source 'microfocus sealed tube'
_diffrn_radiation_type MoK\a
_diffrn_radiation_wavelength 0.71073
_diffrn_radiation_wavelength_id cd39wsa_sq
_diffrn_reflns_av_R_equivalents 0.0655
_diffrn_reflns_av_unetI/netI 0.0274
_diffrn_reflns_Laue_measured_fraction_full 0.999
_diffrn_reflns_Laue_measured_fraction_max 0.996
_diffrn_reflns_limit_h_max 52
_diffrn_reflns_limit_h_min -52
_diffrn_reflns_limit_k_max 24
_diffrn_reflns_limit_k_min -24
_diffrn_reflns_limit_l_max 30
_diffrn_reflns_limit_l_min -30
_diffrn_reflns_number 17594
_diffrn_reflns_point_group_measured_fraction_full 0.999
_diffrn_reflns_point_group_measured_fraction_max 0.996
_diffrn_reflns_theta_full 25.242
_diffrn_reflns_theta_max 25.408
_diffrn_reflns_theta_min 2.176
_exptl_absorpt_coefficient_mu 2.542
_exptl_absorpt_correction_T_max 0.7452
_exptl_absorpt_correction_T_min 0.5553
_exptl_absorpt_correction_type multi-scan
_exptl_absorpt_process_details 'SADABS V2014/5 (Bruker, 2014)'
_exptl_crystal_colour colourless
_exptl_crystal_density_diffrn 0.978
_exptl_crystal_density_method 'not measured'
_exptl_crystal_description block
_exptl_crystal_F_000 5664
_exptl_crystal_id cd39wsa_sq
_exptl_crystal_preparation
; 
The data crystal was mounted using oil (Parantone-N, Exxon) to a 
0.3 mm cryo-loop (Hampton Research) with the (1 2 -2) scattering 
planes roughly normal to the spindle axis. 
;
_exptl_crystal_size_max 0.342
_exptl_crystal_size_mid 0.247
_exptl_crystal_size_min 0.142
_platon_squeeze_details
; 
The solvent in the void space is highly disordered.  The pre-SQUEEZE 
model showed evidence of both chloroform and toluene being present 
in the structure.  The number of electrons squeezed from the model 
is consistent with between 7-9 solvent molecules per formula unit 
of the organic cage molecule. The void volume supports the 
possibility of this number of solvent molecules. 
;
_refine_diff_density_max 1.614
_refine_diff_density_min -0.818
_refine_diff_density_rms 0.100
_refine_ls_extinction_method none
_refine_ls_goodness_of_fit_ref 1.094
_refine_ls_hydrogen_treatment constr
_refine_ls_matrix_type full
_refine_ls_number_parameters 880
_refine_ls_number_reflns 17594
_refine_ls_number_restraints 1295
_refine_ls_restrained_S_all 1.077
_refine_ls_R_factor_all 0.0905
_refine_ls_R_factor_gt 0.0651
_refine_ls_shift/su_max 0.000
_refine_ls_shift/su_mean 0.000
_refine_ls_structure_factor_coef Fsqd
_refine_ls_weighting_details 'w=1/[\s^2^(Fo^2^)+(0.1000P)^2^+107.0000P] where P=(Fo^2^+2Fc^2^)/3'
_refine_ls_weighting_scheme calc
_refine_ls_wR_factor_gt 0.1922
_refine_ls_wR_factor_ref 0.2150
_reflns_Friedel_coverage 0.000
_reflns_number_gt 12936
_reflns_number_total 17594
_reflns_threshold_expression 'I > 2\s(I)'
_cod_data_source_file ja7b00189_si_008.cif
_cod_data_source_block cd39wsa_sq
_cod_original_cell_volume 19157.1(14)
_cod_database_code 4125648
_shelx_shelxl_version_number 2014/7
_shelx_space_group_comment
; 
The symmetry employed for this shelxl refinement is uniquely defined 
by the following loop, which should always be used as a source of 
symmetry information in preference to the above space-group names. 
They are only intended as comments. 
;
_shelx_estimated_absorpt_t_min 0.477
_shelx_estimated_absorpt_t_max 0.714
_platon_squeeze_void_probe_radius 1.20

loop_
_space_group_symop_operation_xyz
'x, y, z'
'-x, y, -z+1/2'
'x+1/2, y+1/2, z'
'-x+1/2, y+1/2, -z+1/2'
'-x, -y, -z'
'x, -y, z-1/2'
'-x+1/2, -y+1/2, -z'
'x+1/2, -y+1/2, z-1/2'

loop_
_atom_site_label
_atom_site_type_symbol
_atom_site_fract_x
_atom_site_fract_y
_atom_site_fract_z
_atom_site_U_iso_or_equiv
_atom_site_adp_type
_atom_site_occupancy
_atom_site_site_symmetry_order
_atom_site_calc_flag
_atom_site_refinement_flags_posn
_atom_site_refinement_flags_adp
_atom_site_refinement_flags_occupancy
_atom_site_disorder_assembly
_atom_site_disorder_group
C1 C 0.35198(12) 0.0427(2) 0.3771(2) 0.0331(10) Uani 1 1 d . . . . .
C2 C 0.36689(12) -0.0142(2) 0.4131(2) 0.0328(10) Uani 1 1 d . . . . .
C3 C 0.40073(12) -0.0354(2) 0.4270(2) 0.0319(10) Uani 1 1 d . . . . .
C4 C 0.42043(12) 0.0015(2) 0.4083(2) 0.0321(10) Uani 1 1 d . . . . .
C5 C 0.40554(13) 0.0588(2) 0.3735(2) 0.0327(10) Uani 1 1 d . . . . .
C6 C 0.37100(13) 0.0789(2) 0.3568(2) 0.0325(10) Uani 1 1 d . . . . .
C7 C 0.31486(13) 0.0657(2) 0.3604(2) 0.0418(12) Uani 1 1 d D . . . .
H7A H 0.3014 0.0270 0.3611 0.050 Uiso 1 1 calc R U . A 1
H7B H 0.3023 0.0823 0.3170 0.050 Uiso 1 1 calc R U . A 1
C8 C 0.3131(3) 0.1192(4) 0.4019(5) 0.040(2) Uani 0.688(5) 1 d DG U P B 1
C9 C 0.2813(3) 0.1532(4) 0.3805(3) 0.048(2) Uani 0.688(5) 1 d DG U P B 1
H9A H 0.2612 0.1441 0.3403 0.057 Uiso 0.688(5) 1 calc R U P B 1
C10 C 0.2789(2) 0.2005(4) 0.4179(3) 0.054(2) Uani 0.688(5) 1 d DG U P B 1
H10A H 0.2571 0.2238 0.4033 0.065 Uiso 0.688(5) 1 calc R U P B 1
C11 C 0.3082(2) 0.2139(3) 0.4768(3) 0.057(2) Uani 0.688(5) 1 d DG U P B 1
C12 C 0.3400(2) 0.1799(4) 0.4982(4) 0.066(3) Uani 0.688(5) 1 d DG U P B 1
H12A H 0.3601 0.1890 0.5384 0.079 Uiso 0.688(5) 1 calc R U P B 1
C13 C 0.3424(3) 0.1325(4) 0.4608(5) 0.059(3) Uani 0.688(5) 1 d DG U P B 1
H13A H 0.3642 0.1092 0.4754 0.070 Uiso 0.688(5) 1 calc R U P B 1
C14 C 0.3043(2) 0.2619(4) 0.5183(4) 0.0580(17) Uani 0.688(5) 1 d D U P B 1
C15 C 0.2958(2) 0.3248(4) 0.5067(4) 0.0603(17) Uani 0.688(5) 1 d D U P B 1
Br1 Br 0.30845(8) 0.22349(15) 0.59064(16) 0.0510(4) Uani 0.688(5) 1 d D U P B 1
Br2 Br 0.28874(7) 0.36440(9) 0.43001(11) 0.0591(4) Uani 0.688(5) 1 d D U P B 1
C16 C 0.29015(16) 0.3724(3) 0.5473(3) 0.0568(18) Uani 0.688(5) 1 d DG U P B 1
C17 C 0.25799(17) 0.4066(4) 0.5184(3) 0.059(2) Uani 0.688(5) 1 d DG U P B 1
H17A H 0.2405 0.3979 0.4760 0.071 Uiso 0.688(5) 1 calc R U P B 1
C18 C 0.2515(2) 0.4533(4) 0.5516(4) 0.053(2) Uani 0.688(5) 1 d DG U P B 1
H18A H 0.2295 0.4766 0.5319 0.064 Uiso 0.688(5) 1 calc R U P B 1
C19 C 0.2771(3) 0.4659(4) 0.6137(4) 0.047(2) Uani 0.688(5) 1 d DG U P B 1
C20 C 0.3093(2) 0.4318(4) 0.6425(3) 0.054(2) Uani 0.688(5) 1 d DG U P B 1
H20A H 0.3268 0.4404 0.6849 0.065 Uiso 0.688(5) 1 calc R U P B 1
C21 C 0.31581(16) 0.3850(3) 0.6093(3) 0.059(2) Uani 0.688(5) 1 d DG U P B 1
H21A H 0.3378 0.3617 0.6291 0.071 Uiso 0.688(5) 1 calc R U P B 1
C8B C 0.3146(8) 0.1280(10) 0.3946(12) 0.040(3) Uani 0.312(5) 1 d DG U P B 2
C9B C 0.2819(7) 0.1601(10) 0.3677(9) 0.048(3) Uani 0.312(5) 1 d DG U P B 2
H9B H 0.2626 0.1465 0.3281 0.058 Uiso 0.312(5) 1 calc R U P B 2
C10B C 0.2773(5) 0.2121(8) 0.3987(6) 0.050(3) Uani 0.312(5) 1 d DG U P B 2
H10B H 0.2550 0.2341 0.3803 0.060 Uiso 0.312(5) 1 calc R U P B 2
C11B C 0.3055(4) 0.2320(5) 0.4566(6) 0.047(3) Uani 0.312(5) 1 d DG U P B 2
C12B C 0.3382(4) 0.1999(7) 0.4835(8) 0.052(3) Uani 0.312(5) 1 d DG U P B 2
H12B H 0.3574 0.2135 0.5231 0.063 Uiso 0.312(5) 1 calc R U P B 2
C13B C 0.3427(6) 0.1479(8) 0.4525(12) 0.049(3) Uani 0.312(5) 1 d DG U P B 2
H13B H 0.3651 0.1259 0.4709 0.059 Uiso 0.312(5) 1 calc R U P B 2
C14B C 0.3015(4) 0.2897(5) 0.4898(6) 0.044(2) Uani 0.312(5) 1 d D U P B 2
C15B C 0.3033(4) 0.2950(5) 0.5438(5) 0.041(2) Uani 0.312(5) 1 d D U P B 2
Br1B Br 0.30104(12) 0.3683(2) 0.4513(2) 0.0591(4) Uani 0.312(5) 1 d D U P B 2
Br2B Br 0.31549(19) 0.2150(4) 0.5934(4) 0.0510(4) Uani 0.312(5) 1 d D U P B 2
C16B C 0.2971(3) 0.3519(5) 0.5757(5) 0.048(2) Uani 0.312(5) 1 d DG U P B 2
C17B C 0.2654(4) 0.3861(7) 0.5393(6) 0.050(3) Uani 0.312(5) 1 d DG U P B 2
H17B H 0.2495 0.3738 0.4971 0.060 Uiso 0.312(5) 1 calc R U P B 2
C18B C 0.2568(5) 0.4384(9) 0.5647(8) 0.048(3) Uani 0.312(5) 1 d DG U P B 2
H18B H 0.2351 0.4618 0.5398 0.058 Uiso 0.312(5) 1 calc R U P B 2
C19B C 0.2800(6) 0.4564(9) 0.6265(9) 0.046(3) Uani 0.312(5) 1 d DG U P B 2
C20B C 0.3117(5) 0.4221(8) 0.6629(6) 0.052(3) Uani 0.312(5) 1 d DG U P B 2
H20B H 0.3276 0.4344 0.7052 0.062 Uiso 0.312(5) 1 calc R U P B 2
C21B C 0.3203(4) 0.3699(6) 0.6375(5) 0.053(3) Uani 0.312(5) 1 d DG U P B 2
H21B H 0.3420 0.3465 0.6624 0.063 Uiso 0.312(5) 1 calc R U P B 2
C22 C 0.26779(14) 0.5138(3) 0.6502(3) 0.0488(13) Uani 1 1 d D . . . .
H22A H 0.2518 0.5480 0.6208 0.059 Uiso 1 1 calc R U . B 1
H22B H 0.2539 0.4893 0.6646 0.059 Uiso 1 1 calc R U . B 1
C23 C 0.34705(15) -0.0520(3) 0.4376(3) 0.0466(13) Uani 1 1 d . . . . .
H23A H 0.3325 -0.0209 0.4454 0.056 Uiso 1 1 calc R U . . .
H23B H 0.3646 -0.0725 0.4779 0.056 Uiso 1 1 calc R U . . .
C24 C 0.32254(16) -0.1058(3) 0.3928(3) 0.0574(15) Uani 1 1 d . . . . .
H24A H 0.3106 -0.1286 0.4113 0.086 Uiso 1 1 calc R U . . .
H24B H 0.3368 -0.1372 0.3853 0.086 Uiso 1 1 calc R U . . .
H24C H 0.3045 -0.0858 0.3532 0.086 Uiso 1 1 calc R U . . .
C25 C 0.41675(13) -0.0975(2) 0.4636(2) 0.0382(11) Uani 1 1 d . . . . .
H25A H 0.4302 -0.1198 0.4471 0.046 Uiso 1 1 calc R U . . .
H25B H 0.3971 -0.1272 0.4567 0.046 Uiso 1 1 calc R U . . .
C26 C 0.44169(13) -0.0872(3) 0.5336(2) 0.0375(11) Uani 1 1 d . . . . .
C27 C 0.44474(18) -0.0276(3) 0.5613(2) 0.0581(16) Uani 1 1 d . . . . .
H27A H 0.4315 0.0090 0.5364 0.070 Uiso 1 1 calc R U . . .
C28 C 0.4674(2) -0.0199(3) 0.6265(3) 0.0668(19) Uani 1 1 d . . . . .
H28A H 0.4700 0.0219 0.6454 0.080 Uiso 1 1 calc R U . . .
C29 C 0.48565(14) -0.0736(3) 0.6625(2) 0.0509(14) Uani 1 1 d . . . . .
C30 C 0.48299(18) -0.1316(4) 0.6347(3) 0.0632(18) Uani 1 1 d . . . . .
H30A H 0.4963 -0.1682 0.6594 0.076 Uiso 1 1 calc R U . . .
C31 C 0.46111(16) -0.1389(3) 0.5708(3) 0.0558(15) Uani 1 1 d . . . . .
H31A H 0.4595 -0.1804 0.5524 0.067 Uiso 1 1 calc R U . . .
C32 C 0.50615(13) -0.0693(3) 0.7313(2) 0.0554(15) Uani 1 1 d D . . . .
C33 C 0.45774(13) -0.0204(3) 0.4262(2) 0.0423(12) Uani 1 1 d . . . . .
H33A H 0.4687 -0.0445 0.4663 0.051 Uiso 1 1 calc R U . . .
H33B H 0.4725 0.0190 0.4327 0.051 Uiso 1 1 calc R U . . .
C34 C 0.45813(15) -0.0645(3) 0.3771(3) 0.0512(14) Uani 1 1 d . . . . .
H34A H 0.4827 -0.0785 0.3921 0.077 Uiso 1 1 calc R U . . .
H34B H 0.4488 -0.0399 0.3381 0.077 Uiso 1 1 calc R U . . .
H34C H 0.4431 -0.1031 0.3698 0.077 Uiso 1 1 calc R U . . .
C35 C 0.42683(14) 0.1007(3) 0.3546(2) 0.0390(11) Uani 1 1 d . . . . .
H35A H 0.4104 0.1178 0.3120 0.047 Uiso 1 1 calc R U . . .
H35B H 0.4447 0.0725 0.3529 0.047 Uiso 1 1 calc R U . . .
C36 C 0.44612(13) 0.1583(3) 0.3974(2) 0.0408(11) Uani 1 1 d . . . . .
C37 C 0.46329(18) 0.1542(3) 0.4627(3) 0.0585(17) Uani 1 1 d . . . . .
H37A H 0.4598 0.1165 0.4812 0.070 Uiso 1 1 calc R U . . .
C38 C 0.4850(2) 0.2038(4) 0.5000(3) 0.074(2) Uani 1 1 d . . . . .
H38A H 0.4970 0.1994 0.5440 0.088 Uiso 1 1 calc R U . . .
C39 C 0.48995(18) 0.2604(3) 0.4748(3) 0.0612(17) Uani 1 1 d D . . . .
C40 C 0.47103(16) 0.2669(3) 0.4105(3) 0.0552(15) Uani 1 1 d . . . . .
H40A H 0.4726 0.3068 0.3924 0.066 Uiso 1 1 calc R U . . .
C41 C 0.44999(13) 0.2164(3) 0.3724(3) 0.0424(12) Uani 1 1 d . . . . .
H41A H 0.4380 0.2214 0.3284 0.051 Uiso 1 1 calc R U . . .
C50 C 0.64663(12) 0.5347(2) 0.6158(3) 0.0418(12) Uani 1 1 d D . . . .
H50A H 0.6655 0.5093 0.6146 0.050 Uiso 1 1 calc R U . C 1
H50B H 0.6406 0.5727 0.5875 0.050 Uiso 1 1 calc R U . C 1
C51 C 0.29840(12) 0.5483(2) 0.7065(3) 0.0405(12) Uani 1 1 d . . . . .
C52 C 0.31356(12) 0.6044(2) 0.6968(2) 0.0381(11) Uani 1 1 d . . . . .
C53 C 0.33975(12) 0.6394(2) 0.7484(2) 0.0361(11) Uani 1 1 d . . . . .
C54 C 0.35234(12) 0.6173(2) 0.8087(2) 0.0347(10) Uani 1 1 d . . . . .
C55 C 0.33832(12) 0.5600(2) 0.8188(2) 0.0369(11) Uani 1 1 d . . . . .
C56 C 0.31111(12) 0.5254(2) 0.7671(3) 0.0410(12) Uani 1 1 d . . . . .
C57 C 0.30105(15) 0.6274(3) 0.6315(3) 0.0514(14) Uani 1 1 d . . . . .
H57A H 0.2933 0.5887 0.6035 0.062 Uiso 1 1 calc R U . . .
H57B H 0.3215 0.6477 0.6312 0.062 Uiso 1 1 calc R U . . .
C58 C 0.27002(17) 0.6774(4) 0.6054(3) 0.0677(18) Uani 1 1 d . . . . .
H58A H 0.2630 0.6894 0.5627 0.102 Uiso 1 1 calc R U . . .
H58B H 0.2778 0.7168 0.6316 0.102 Uiso 1 1 calc R U . . .
H58C H 0.2496 0.6578 0.6053 0.102 Uiso 1 1 calc R U . . .
C59 C 0.35503(13) 0.7016(2) 0.7376(2) 0.0380(11) Uani 1 1 d . . . . .
H59A H 0.3363 0.7224 0.6984 0.046 Uiso 1 1 calc R U . . .
H59B H 0.3611 0.7326 0.7721 0.046 Uiso 1 1 calc R U . . .
C60 C 0.38794(13) 0.6912(2) 0.7333(2) 0.0374(11) Uani 1 1 d . . . . .
C61 C 0.39750(15) 0.7410(3) 0.7063(3) 0.0478(13) Uani 1 1 d . . . . .
H61A H 0.3827 0.7786 0.6894 0.057 Uiso 1 1 calc R U . . .
C62 C 0.42806(16) 0.7359(3) 0.7040(3) 0.0544(14) Uani 1 1 d . . . . .
H62A H 0.4339 0.7697 0.6847 0.065 Uiso 1 1 calc R U . . .
C63 C 0.45023(15) 0.6824(3) 0.7293(3) 0.0576(16) Uani 1 1 d . . . . .
C64 C 0.44097(16) 0.6320(3) 0.7562(3) 0.0581(15) Uani 1 1 d . . . . .
H64A H 0.4558 0.5944 0.7732 0.070 Uiso 1 1 calc R U . . .
C65 C 0.40980(15) 0.6372(3) 0.7577(3) 0.0491(13) Uani 1 1 d . . . . .
H65A H 0.4035 0.6029 0.7759 0.059 Uiso 1 1 calc R U . . .
C66 C 0.48323(16) 0.6793(4) 0.7271(3) 0.0632(17) Uani 1 1 d D . . . .
C67 C 0.38108(13) 0.6558(3) 0.8651(2) 0.0417(11) Uani 1 1 d . . . . .
H67A H 0.3959 0.6805 0.8527 0.050 Uiso 1 1 calc R U . . .
H67B H 0.3969 0.6245 0.8983 0.050 Uiso 1 1 calc R U . . .
C68 C 0.36528(17) 0.7040(3) 0.8912(3) 0.0509(14) Uani 1 1 d . . . . .
H68A H 0.3845 0.7304 0.9243 0.076 Uiso 1 1 calc R U . . .
H68B H 0.3531 0.6794 0.9082 0.076 Uiso 1 1 calc R U . . .
H68C H 0.3482 0.7330 0.8577 0.076 Uiso 1 1 calc R U . . .
C69 C 0.29539(16) 0.4648(3) 0.7783(3) 0.0534(14) Uani 1 1 d . . . . .
H69A H 0.3146 0.4405 0.8144 0.064 Uiso 1 1 calc R U . . .
H69B H 0.2856 0.4359 0.7413 0.064 Uiso 1 1 calc R U . . .
C70 C 0.26566(15) 0.4810(3) 0.7911(3) 0.0578(15) Uani 1 1 d . . . . .
H70A H 0.2556 0.4401 0.7961 0.087 Uiso 1 1 calc R U . . .
H70B H 0.2468 0.5060 0.7560 0.087 Uiso 1 1 calc R U . . .
H70C H 0.2755 0.5072 0.8293 0.087 Uiso 1 1 calc R U . . .
C71 C 0.35412(15) 0.1379(2) 0.3147(2) 0.0447(12) Uani 1 1 d . . . . .
H71A H 0.3729 0.1705 0.3236 0.054 Uiso 1 1 calc R U . . .
H71B H 0.3370 0.1587 0.3240 0.054 Uiso 1 1 calc R U . . .
C72 C 0.33455(18) 0.1195(3) 0.2454(3) 0.0602(16) Uani 1 1 d . . . . .
H72A H 0.3233 0.1587 0.2200 0.090 Uiso 1 1 calc R U . . .
H72B H 0.3162 0.0866 0.2365 0.090 Uiso 1 1 calc R U . . .
H72C H 0.3517 0.1013 0.2355 0.090 Uiso 1 1 calc R U . . .
Br4 Br 0.56846(18) 0.2621(5) 0.5668(4) 0.0727(16) Uani 0.385(3) 1 d D U P D 1
Br5 Br 0.47801(7) 0.41177(13) 0.48723(17) 0.0741(5) Uani 0.385(3) 1 d D U P D 1
C42 C 0.5212(4) 0.3057(5) 0.514(2) 0.072(4) Uani 0.385(3) 1 d D U P D 1
C43 C 0.5222(3) 0.3669(5) 0.5208(11) 0.078(3) Uani 0.385(3) 1 d D U P D 1
C44 C 0.5548(2) 0.4089(5) 0.5478(6) 0.073(2) Uani 0.385(3) 1 d DG U P D 1
C45 C 0.5617(3) 0.4396(6) 0.5057(5) 0.064(3) Uani 0.385(3) 1 d DG U P D 1
H45A H 0.5463 0.4323 0.4622 0.077 Uiso 0.385(3) 1 calc R U P D 1
C46 C 0.5911(3) 0.4808(5) 0.5273(6) 0.051(2) Uani 0.385(3) 1 d DG U P D 1
H46A H 0.5958 0.5018 0.4986 0.062 Uiso 0.385(3) 1 calc R U P D 1
C47 C 0.6136(2) 0.4914(5) 0.5910(6) 0.050(3) Uani 0.385(3) 1 d DG U P D 1
C48 C 0.6067(3) 0.4608(6) 0.6331(5) 0.055(3) Uani 0.385(3) 1 d DG U P D 1
H48A H 0.6220 0.4680 0.6766 0.065 Uiso 0.385(3) 1 calc R U P D 1
C49 C 0.5773(3) 0.4195(6) 0.6115(6) 0.065(3) Uani 0.385(3) 1 d DG U P D 1
H49A H 0.5726 0.3986 0.6402 0.079 Uiso 0.385(3) 1 calc R U P D 1
Br4B Br 0.56212(12) 0.2632(3) 0.5774(2) 0.0806(11) Uani 0.615(3) 1 d D U P D 2
Br5B Br 0.47767(4) 0.41688(7) 0.45345(11) 0.0741(5) Uani 0.615(3) 1 d D U P D 2
C42B C 0.5178(3) 0.3105(4) 0.5149(13) 0.075(3) Uani 0.615(3) 1 d D U P D 2
C43B C 0.5204(2) 0.3708(4) 0.5092(7) 0.081(3) Uani 0.615(3) 1 d D U P D 2
C44B C 0.55379(16) 0.4105(4) 0.5434(4) 0.075(2) Uani 0.615(3) 1 d DG U P D 2
C45B C 0.5714(2) 0.4200(4) 0.5114(3) 0.076(2) Uani 0.615(3) 1 d DG U P D 2
H45B H 0.5628 0.3995 0.4721 0.091 Uiso 0.615(3) 1 calc R U P D 2
C46B C 0.6017(2) 0.4593(4) 0.5370(4) 0.068(2) Uani 0.615(3) 1 d DG U P D 2
H46B H 0.6138 0.4658 0.5151 0.082 Uiso 0.615(3) 1 calc R U P D 2
C47B C 0.61441(16) 0.4892(3) 0.5945(4) 0.0496(19) Uani 0.615(3) 1 d DG U P D 2
C48B C 0.59677(18) 0.4798(4) 0.6265(3) 0.056(2) Uani 0.615(3) 1 d DG U P D 2
H48B H 0.6054 0.5002 0.6659 0.067 Uiso 0.615(3) 1 calc R U P D 2
C49B C 0.56647(18) 0.4404(4) 0.6009(4) 0.066(2) Uani 0.615(3) 1 d DG U P D 2
H49B H 0.5544 0.4339 0.6228 0.080 Uiso 0.615(3) 1 calc R U P D 2
Br3 Br 0.55723(6) -0.0672(6) 0.7701(2) 0.0634(11) Uani 0.75(5) 1 d D U P E 1
Br3B Br 0.5563(3) -0.0837(17) 0.7683(9) 0.074(4) Uani 0.25(5) 1 d D U P E 2
Br6 Br 0.47446(15) 0.6859(5) 0.64339(17) 0.0575(12) Uani 0.61(4) 1 d D U P F 1
Br6B Br 0.4719(3) 0.6667(14) 0.6434(3) 0.076(2) Uani 0.39(4) 1 d D U P F 2

loop_
_atom_site_aniso_label
_atom_site_aniso_U_11
_atom_site_aniso_U_22
_atom_site_aniso_U_33
_atom_site_aniso_U_23
_atom_site_aniso_U_13
_atom_site_aniso_U_12
C1 0.031(2) 0.032(2) 0.035(2) -0.014(2) 0.017(2) -0.0102(19)
C2 0.037(2) 0.033(2) 0.031(2) -0.0094(19) 0.019(2) -0.012(2)
C3 0.033(2) 0.033(2) 0.025(2) -0.0103(18) 0.0123(19) -0.0100(19)
C4 0.032(2) 0.039(3) 0.024(2) -0.0113(19) 0.0132(18) -0.009(2)
C5 0.038(3) 0.035(2) 0.027(2) -0.0123(19) 0.018(2) -0.013(2)
C6 0.039(3) 0.026(2) 0.028(2) -0.0109(18) 0.015(2) -0.0084(19)
C7 0.033(3) 0.036(3) 0.054(3) -0.013(2) 0.021(2) -0.005(2)
C8 0.036(3) 0.036(3) 0.059(4) -0.013(3) 0.033(3) -0.013(3)
C9 0.041(3) 0.049(4) 0.064(4) -0.020(4) 0.035(3) -0.010(3)
C10 0.046(3) 0.056(4) 0.069(4) -0.022(3) 0.037(3) -0.004(3)
C11 0.049(3) 0.057(3) 0.068(4) -0.023(3) 0.034(3) -0.002(3)
C12 0.049(3) 0.065(4) 0.074(4) -0.032(4) 0.026(3) -0.001(3)
C13 0.045(3) 0.055(4) 0.070(4) -0.027(4) 0.025(3) -0.004(3)
C14 0.053(3) 0.057(3) 0.067(3) -0.016(3) 0.034(3) -0.001(3)
C15 0.054(3) 0.057(3) 0.071(3) -0.016(3) 0.034(3) -0.005(3)
Br1 0.0483(13) 0.0463(9) 0.0609(5) -0.0089(5) 0.0304(8) 0.0082(6)
Br2 0.0629(12) 0.0572(5) 0.0632(11) 0.0005(7) 0.0371(9) 0.0016(7)
C16 0.047(3) 0.053(3) 0.073(4) -0.026(3) 0.033(3) -0.010(3)
C17 0.047(3) 0.058(4) 0.075(4) -0.028(3) 0.033(3) -0.008(3)
C18 0.047(4) 0.051(4) 0.067(4) -0.024(3) 0.033(3) -0.009(3)
C19 0.039(3) 0.042(4) 0.068(4) -0.019(3) 0.034(3) -0.013(3)
C20 0.043(3) 0.052(4) 0.071(4) -0.023(4) 0.033(4) -0.009(3)
C21 0.044(3) 0.057(4) 0.078(4) -0.026(3) 0.033(3) -0.004(3)
C8B 0.037(4) 0.044(5) 0.057(5) -0.014(5) 0.037(4) -0.012(4)
C9B 0.042(4) 0.048(5) 0.064(5) -0.017(4) 0.035(4) -0.011(4)
C10B 0.046(4) 0.053(5) 0.064(5) -0.016(4) 0.038(4) -0.008(4)
C11B 0.045(3) 0.051(4) 0.062(4) -0.016(4) 0.038(3) -0.004(3)
C12B 0.046(4) 0.051(5) 0.062(5) -0.021(4) 0.030(4) -0.002(4)
C13B 0.043(4) 0.047(5) 0.061(5) -0.019(5) 0.031(4) -0.004(4)
C14B 0.045(4) 0.043(4) 0.059(4) -0.013(3) 0.038(3) -0.002(4)
C15B 0.042(4) 0.038(4) 0.058(4) -0.014(3) 0.037(3) -0.004(3)
Br1B 0.0629(12) 0.0572(5) 0.0632(11) 0.0005(7) 0.0371(9) 0.0016(7)
Br2B 0.0483(13) 0.0463(9) 0.0609(5) -0.0089(5) 0.0304(8) 0.0082(6)
C16B 0.042(4) 0.047(4) 0.066(4) -0.019(3) 0.036(4) -0.005(3)
C17B 0.042(4) 0.048(4) 0.066(5) -0.023(4) 0.033(4) -0.005(4)
C18B 0.040(4) 0.048(5) 0.066(5) -0.023(4) 0.034(4) -0.008(4)
C19B 0.039(4) 0.048(5) 0.065(5) -0.021(4) 0.036(4) -0.013(4)
C20B 0.043(4) 0.052(5) 0.069(5) -0.022(4) 0.035(4) -0.009(4)
C21B 0.044(4) 0.053(5) 0.068(5) -0.021(4) 0.034(4) -0.007(4)
C22 0.036(3) 0.051(3) 0.060(3) -0.025(3) 0.025(3) -0.011(2)
C23 0.050(3) 0.047(3) 0.053(3) 0.000(3) 0.034(3) -0.010(2)
C24 0.047(3) 0.044(3) 0.082(4) -0.003(3) 0.034(3) -0.015(3)
C25 0.040(3) 0.038(3) 0.030(2) -0.004(2) 0.013(2) -0.004(2)
C26 0.032(2) 0.052(3) 0.029(2) -0.003(2) 0.016(2) -0.006(2)
C27 0.080(4) 0.051(3) 0.029(3) 0.002(2) 0.018(3) -0.009(3)
C28 0.094(5) 0.062(4) 0.037(3) -0.007(3) 0.029(3) -0.023(4)
C29 0.037(3) 0.087(4) 0.030(3) 0.001(3) 0.019(2) -0.001(3)
C30 0.062(4) 0.082(5) 0.034(3) 0.003(3) 0.017(3) 0.027(3)
C31 0.055(3) 0.070(4) 0.037(3) -0.004(3) 0.020(3) 0.021(3)
C32 0.041(3) 0.093(5) 0.031(3) 0.002(3) 0.019(2) 0.006(3)
C33 0.029(2) 0.053(3) 0.040(3) -0.005(2) 0.015(2) -0.005(2)
C34 0.046(3) 0.061(4) 0.055(3) -0.003(3) 0.033(3) 0.007(3)
C35 0.044(3) 0.045(3) 0.036(2) -0.007(2) 0.026(2) -0.013(2)
C36 0.038(3) 0.042(3) 0.048(3) -0.010(2) 0.027(2) -0.016(2)
C37 0.080(4) 0.056(3) 0.047(3) -0.014(3) 0.039(3) -0.036(3)
C38 0.097(5) 0.073(5) 0.052(4) -0.023(3) 0.040(4) -0.048(4)
C39 0.068(4) 0.055(4) 0.072(4) -0.023(3) 0.045(4) -0.036(3)
C40 0.054(3) 0.037(3) 0.087(5) 0.001(3) 0.046(3) -0.012(3)
C41 0.034(3) 0.044(3) 0.051(3) 0.005(2) 0.024(2) -0.003(2)
C50 0.032(3) 0.038(3) 0.056(3) -0.007(2) 0.023(2) -0.006(2)
C51 0.026(2) 0.042(3) 0.055(3) -0.018(2) 0.022(2) 0.000(2)
C52 0.028(2) 0.039(3) 0.050(3) -0.011(2) 0.022(2) 0.001(2)
C53 0.026(2) 0.033(2) 0.053(3) -0.010(2) 0.023(2) 0.0017(19)
C54 0.023(2) 0.034(2) 0.047(3) -0.006(2) 0.018(2) 0.0040(18)
C55 0.025(2) 0.032(2) 0.049(3) 0.000(2) 0.016(2) 0.0063(19)
C56 0.026(2) 0.034(3) 0.062(3) -0.008(2) 0.022(2) 0.0000(19)
C57 0.046(3) 0.059(3) 0.052(3) -0.018(3) 0.027(3) -0.010(3)
C58 0.048(4) 0.084(5) 0.054(4) 0.008(3) 0.015(3) 0.002(3)
C59 0.037(3) 0.037(3) 0.046(3) -0.009(2) 0.026(2) -0.002(2)
C60 0.031(2) 0.041(3) 0.040(3) -0.012(2) 0.019(2) -0.007(2)
C61 0.042(3) 0.056(3) 0.048(3) -0.001(3) 0.025(3) 0.000(3)
C62 0.046(3) 0.069(4) 0.058(3) 0.004(3) 0.034(3) -0.002(3)
C63 0.038(3) 0.079(4) 0.064(4) -0.005(3) 0.033(3) -0.007(3)
C64 0.042(3) 0.060(4) 0.079(4) 0.000(3) 0.036(3) 0.008(3)
C65 0.044(3) 0.046(3) 0.069(4) -0.004(3) 0.037(3) -0.003(2)
C66 0.048(3) 0.092(5) 0.060(4) -0.003(3) 0.036(3) 0.001(3)
C67 0.032(3) 0.043(3) 0.045(3) -0.004(2) 0.017(2) -0.004(2)
C68 0.065(4) 0.040(3) 0.050(3) -0.007(2) 0.032(3) -0.007(3)
C69 0.045(3) 0.044(3) 0.071(4) -0.009(3) 0.030(3) -0.009(2)
C70 0.034(3) 0.074(4) 0.063(4) -0.003(3) 0.024(3) -0.016(3)
C71 0.050(3) 0.033(3) 0.042(3) -0.004(2) 0.018(2) -0.007(2)
C72 0.067(4) 0.047(3) 0.040(3) 0.006(3) 0.010(3) -0.008(3)
Br4 0.0349(13) 0.0520(15) 0.094(4) -0.013(2) 0.0078(15) 0.0020(10)
Br5 0.0432(4) 0.0378(4) 0.1154(14) -0.0102(9) 0.0234(9) -0.0059(3)
C42 0.059(5) 0.061(4) 0.094(5) -0.013(4) 0.039(5) -0.008(4)
C43 0.059(4) 0.064(4) 0.103(5) -0.018(4) 0.037(4) -0.016(3)
C44 0.056(4) 0.068(4) 0.098(4) -0.026(3) 0.042(3) -0.023(3)
C45 0.047(4) 0.062(5) 0.092(4) -0.034(4) 0.041(3) -0.014(4)
C46 0.039(4) 0.048(5) 0.079(4) -0.031(4) 0.038(3) -0.004(4)
C47 0.040(4) 0.044(4) 0.075(4) -0.019(3) 0.035(3) -0.013(4)
C48 0.043(4) 0.051(5) 0.082(4) -0.019(4) 0.041(3) -0.016(4)
C49 0.050(4) 0.062(5) 0.095(4) -0.023(4) 0.045(3) -0.021(4)
Br4B 0.064(2) 0.0528(10) 0.0749(13) -0.0200(9) 0.0016(13) 0.0000(15)
Br5B 0.0432(4) 0.0378(4) 0.1154(14) -0.0102(9) 0.0234(9) -0.0059(3)
C42B 0.071(4) 0.063(4) 0.092(5) -0.015(4) 0.043(4) -0.019(3)
C43B 0.059(3) 0.062(3) 0.106(4) -0.014(3) 0.033(3) -0.015(3)
C44B 0.057(3) 0.067(4) 0.100(4) -0.026(3) 0.040(3) -0.024(3)
C45B 0.059(4) 0.073(4) 0.094(4) -0.035(4) 0.040(3) -0.024(3)
C46B 0.055(4) 0.068(4) 0.082(4) -0.029(3) 0.036(3) -0.023(4)
C47B 0.038(3) 0.040(3) 0.071(3) -0.013(3) 0.029(3) -0.011(3)
C48B 0.043(4) 0.050(4) 0.081(4) -0.016(3) 0.037(3) -0.016(3)
C49B 0.047(4) 0.060(4) 0.094(4) -0.018(3) 0.039(3) -0.020(3)
Br3 0.0358(10) 0.122(3) 0.0332(10) -0.0124(12) 0.0188(8) -0.0033(10)
Br3B 0.057(4) 0.120(8) 0.052(4) -0.001(4) 0.033(3) 0.020(4)
Br6 0.0386(12) 0.091(3) 0.0485(11) 0.0035(11) 0.0263(9) -0.0013(12)
Br6B 0.0554(19) 0.117(6) 0.0616(18) -0.018(2) 0.0356(14) -0.010(3)

loop_
_atom_type_symbol
_atom_type_description
_atom_type_scat_dispersion_real
_atom_type_scat_dispersion_imag
_atom_type_scat_source
C C 0.0033 0.0016 'International Tables Vol C Tables 4.2.6.8 and 6.1.1.4'
H H 0.0000 0.0000 'International Tables Vol C Tables 4.2.6.8 and 6.1.1.4'
Br Br -0.2901 2.4595 'International Tables Vol C Tables 4.2.6.8 and 6.1.1.4'

loop_
_exptl_crystal_face_index_h
_exptl_crystal_face_index_k
_exptl_crystal_face_index_l
_exptl_crystal_face_perp_dist
1.00 0.00 0.00 0.0190
-1.00 0.00 0.00 0.0710
1.00 -1.00 -1.00 0.1210
-1.00 1.00 1.00 0.1200
1.00 1.00 -1.00 0.1390
-1.00 -1.00 1.00 0.1190
-5.00 -1.00 1.00 0.0850

loop_
_geom_angle_atom_site_label_1
_geom_angle_atom_site_label_2
_geom_angle_atom_site_label_3
_geom_angle
_geom_angle_site_symmetry_1
_geom_angle_site_symmetry_3
C6 C1 C2 120.3(4) . .
C6 C1 C7 119.5(4) . .
C2 C1 C7 120.1(4) . .
C1 C2 C3 119.4(4) . .
C1 C2 C23 120.6(4) . .
C3 C2 C23 120.0(4) . .
C4 C3 C2 120.6(4) . .
C4 C3 C25 118.9(4) . .
C2 C3 C25 120.4(4) . .
C5 C4 C3 119.3(4) . .
C5 C4 C33 120.6(4) . .
C3 C4 C33 120.1(4) . .
C4 C5 C6 120.6(4) . .
C4 C5 C35 120.2(4) . .
C6 C5 C35 119.2(4) . .
C1 C6 C5 119.7(4) . .
C1 C6 C71 120.5(5) . .
C5 C6 C71 119.8(4) . .
C1 C7 C8B 114.8(11) . .
C1 C7 C8 117.1(6) . .
C1 C7 H7A 108.0 . .
C8 C7 H7A 108.0 . .
C1 C7 H7B 108.0 . .
C8 C7 H7B 108.0 . .
H7A C7 H7B 107.3 . .
C9 C8 C13 120.0 . .
C9 C8 C7 119.1(7) . .
C13 C8 C7 120.9(7) . .
C10 C9 C8 120.0 . .
C10 C9 H9A 120.0 . .
C8 C9 H9A 120.0 . .
C9 C10 C11 120.0 . .
C9 C10 H10A 120.0 . .
C11 C10 H10A 120.0 . .
C12 C11 C10 120.0 . .
C12 C11 C14 120.8(5) . .
C10 C11 C14 119.1(5) . .
C11 C12 C13 120.0 . .
C11 C12 H12A 120.0 . .
C13 C12 H12A 120.0 . .
C12 C13 C8 120.0 . .
C12 C13 H13A 120.0 . .
C8 C13 H13A 120.0 . .
C15 C14 C11 126.7(7) . .
C15 C14 Br1 119.0(6) . .
C11 C14 Br1 114.1(6) . .
C14 C15 C16 126.6(7) . .
C14 C15 Br2 119.8(6) . .
C16 C15 Br2 113.6(5) . .
C17 C16 C21 120.0 . .
C17 C16 C15 116.5(5) . .
C21 C16 C15 123.4(5) . .
C16 C17 C18 120.0 . .
C16 C17 H17A 120.0 . .
C18 C17 H17A 120.0 . .
C19 C18 C17 120.0 . .
C19 C18 H18A 120.0 . .
C17 C18 H18A 120.0 . .
C20 C19 C18 120.0 . .
C20 C19 C22 121.4(5) . .
C18 C19 C22 118.4(5) . .
C19 C20 C21 120.0 . .
C19 C20 H20A 120.0 . .
C21 C20 H20A 120.0 . .
C20 C21 C16 120.0 . .
C20 C21 H21A 120.0 . .
C16 C21 H21A 120.0 . .
C9B C8B C13B 120.0 . .
C9B C8B C7 115.1(15) . .
C13B C8B C7 124.3(16) . .
C8B C9B C10B 120.0 . .
C8B C9B H9B 120.0 . .
C10B C9B H9B 120.0 . .
C11B C10B C9B 120.0 . .
C11B C10B H10B 120.0 . .
C9B C10B H10B 120.0 . .
C10B C11B C12B 120.0 . .
C10B C11B C14B 120.8(8) . .
C12B C11B C14B 119.2(8) . .
C13B C12B C11B 120.0 . .
C13B C12B H12B 120.0 . .
C11B C12B H12B 120.0 . .
C12B C13B C8B 120.0 . .
C12B C13B H13B 120.0 . .
C8B C13B H13B 120.0 . .
C15B C14B C11B 132.1(10) . .
C15B C14B Br1B 116.2(8) . .
C11B C14B Br1B 110.9(8) . .
C14B C15B C16B 132.5(10) . .
C14B C15B Br2B 116.0(8) . .
C16B C15B Br2B 111.5(7) . .
C17B C16B C21B 120.0 . .
C17B C16B C15B 115.6(7) . .
C21B C16B C15B 124.4(7) . .
C16B C17B C18B 120.0 . .
C16B C17B H17B 120.0 . .
C18B C17B H17B 120.0 . .
C19B C18B C17B 120.0 . .
C19B C18B H18B 120.0 . .
C17B C18B H18B 120.0 . .
C20B C19B C18B 120.0 . .
C20B C19B C22 124.1(11) . .
C18B C19B C22 115.9(11) . .
C19B C20B C21B 120.0 . .
C19B C20B H20B 120.0 . .
C21B C20B H20B 120.0 . .
C20B C21B C16B 120.0 . .
C20B C21B H21B 120.0 . .
C16B C21B H21B 120.0 . .
C51 C22 C19B 113.4(9) . .
C51 C22 C19 117.9(5) . .
C51 C22 H22A 107.8 . .
C19 C22 H22A 107.8 . .
C51 C22 H22B 107.8 . .
C19 C22 H22B 107.8 . .
H22A C22 H22B 107.2 . .
C2 C23 C24 113.4(4) . .
C2 C23 H23A 108.9 . .
C24 C23 H23A 108.9 . .
C2 C23 H23B 108.9 . .
C24 C23 H23B 108.9 . .
H23A C23 H23B 107.7 . .
C23 C24 H24A 109.5 . .
C23 C24 H24B 109.5 . .
H24A C24 H24B 109.5 . .
C23 C24 H24C 109.5 . .
H24A C24 H24C 109.5 . .
H24B C24 H24C 109.5 . .
C3 C25 C26 114.4(4) . .
C3 C25 H25A 108.7 . .
C26 C25 H25A 108.7 . .
C3 C25 H25B 108.7 . .
C26 C25 H25B 108.7 . .
H25A C25 H25B 107.6 . .
C31 C26 C27 118.2(5) . .
C31 C26 C25 119.8(5) . .
C27 C26 C25 122.0(5) . .
C26 C27 C28 120.7(6) . .
C26 C27 H27A 119.6 . .
C28 C27 H27A 119.6 . .
C29 C28 C27 119.2(6) . .
C29 C28 H28A 120.4 . .
C27 C28 H28A 120.4 . .
C30 C29 C28 119.6(5) . .
C30 C29 C32 119.5(6) . .
C28 C29 C32 120.7(6) . .
C29 C30 C31 121.0(6) . .
C29 C30 H30A 119.5 . .
C31 C30 H30A 119.5 . .
C26 C31 C30 121.2(6) . .
C26 C31 H31A 119.4 . .
C30 C31 H31A 119.4 . .
C32 C32 C29 128.0(6) 2_656 .
C32 C32 Br3B 117.0(8) 2_656 .
C29 C32 Br3B 113.7(8) . .
C32 C32 Br3 116.5(5) 2_656 .
C29 C32 Br3 115.5(4) . .
C4 C33 C34 113.4(4) . .
C4 C33 H33A 108.9 . .
C34 C33 H33A 108.9 . .
C4 C33 H33B 108.9 . .
C34 C33 H33B 108.9 . .
H33A C33 H33B 107.7 . .
C33 C34 H34A 109.5 . .
C33 C34 H34B 109.5 . .
H34A C34 H34B 109.5 . .
C33 C34 H34C 109.5 . .
H34A C34 H34C 109.5 . .
H34B C34 H34C 109.5 . .
C5 C35 C36 114.9(4) . .
C5 C35 H35A 108.6 . .
C36 C35 H35A 108.6 . .
C5 C35 H35B 108.6 . .
C36 C35 H35B 108.6 . .
H35A C35 H35B 107.5 . .
C41 C36 C37 117.4(5) . .
C41 C36 C35 119.4(5) . .
C37 C36 C35 122.9(5) . .
C38 C37 C36 120.8(5) . .
C38 C37 H37A 119.6 . .
C36 C37 H37A 119.6 . .
C37 C38 C39 121.3(6) . .
C37 C38 H38A 119.3 . .
C39 C38 H38A 119.3 . .
C40 C39 C38 118.2(5) . .
C40 C39 C42B 119.9(13) . .
C38 C39 C42B 121.6(12) . .
C40 C39 C42 119(2) . .
C38 C39 C42 120.8(17) . .
C41 C40 C39 121.0(5) . .
C41 C40 H40A 119.5 . .
C39 C40 H40A 119.5 . .
C40 C41 C36 121.0(5) . .
C40 C41 H41A 119.5 . .
C36 C41 H41A 119.5 . .
C55 C50 C47 115.2(6) 2_656 .
C55 C50 C47B 112.7(5) 2_656 .
C55 C50 H50A 108.5 2_656 .
C47 C50 H50A 108.5 . .
C55 C50 H50B 108.5 2_656 .
C47 C50 H50B 108.5 . .
H50A C50 H50B 107.5 . .
C56 C51 C52 120.3(5) . .
C56 C51 C22 120.9(5) . .
C52 C51 C22 118.8(5) . .
C53 C52 C51 119.2(5) . .
C53 C52 C57 120.5(5) . .
C51 C52 C57 120.3(5) . .
C54 C53 C52 120.9(5) . .
C54 C53 C59 120.1(4) . .
C52 C53 C59 119.0(5) . .
C53 C54 C55 120.3(4) . .
C53 C54 C67 120.7(4) . .
C55 C54 C67 119.0(5) . .
C54 C55 C56 119.3(5) . .
C54 C55 C50 119.9(4) . 2_656
C56 C55 C50 120.7(5) . 2_656
C51 C56 C55 119.9(5) . .
C51 C56 C69 120.9(5) . .
C55 C56 C69 119.1(5) . .
C52 C57 C58 113.9(5) . .
C52 C57 H57A 108.8 . .
C58 C57 H57A 108.8 . .
C52 C57 H57B 108.8 . .
C58 C57 H57B 108.8 . .
H57A C57 H57B 107.7 . .
C57 C58 H58A 109.5 . .
C57 C58 H58B 109.5 . .
H58A C58 H58B 109.5 . .
C57 C58 H58C 109.5 . .
H58A C58 H58C 109.5 . .
H58B C58 H58C 109.5 . .
C60 C59 C53 114.9(4) . .
C60 C59 H59A 108.5 . .
C53 C59 H59A 108.5 . .
C60 C59 H59B 108.5 . .
C53 C59 H59B 108.5 . .
H59A C59 H59B 107.5 . .
C65 C60 C61 118.6(5) . .
C65 C60 C59 123.2(5) . .
C61 C60 C59 118.1(5) . .
C62 C61 C60 120.8(6) . .
C62 C61 H61A 119.6 . .
C60 C61 H61A 119.6 . .
C63 C62 C61 120.5(6) . .
C63 C62 H62A 119.7 . .
C61 C62 H62A 119.7 . .
C62 C63 C64 119.4(5) . .
C62 C63 C66 119.0(6) . .
C64 C63 C66 121.6(6) . .
C65 C64 C63 119.6(6) . .
C65 C64 H64A 120.2 . .
C63 C64 H64A 120.2 . .
C60 C65 C64 121.0(5) . .
C60 C65 H65A 119.5 . .
C64 C65 H65A 119.5 . .
C66 C66 C63 129.5(7) 2_656 .
C66 C66 Br6B 119.7(7) 2_656 .
C63 C66 Br6B 110.6(6) . .
C66 C66 Br6 116.8(6) 2_656 .
C63 C66 Br6 113.3(5) . .
C54 C67 C68 112.7(4) . .
C54 C67 H67A 109.1 . .
C68 C67 H67A 109.1 . .
C54 C67 H67B 109.1 . .
C68 C67 H67B 109.1 . .
H67A C67 H67B 107.8 . .
C67 C68 H68A 109.5 . .
C67 C68 H68B 109.5 . .
H68A C68 H68B 109.5 . .
C67 C68 H68C 109.5 . .
H68A C68 H68C 109.5 . .
H68B C68 H68C 109.5 . .
C56 C69 C70 112.7(5) . .
C56 C69 H69A 109.0 . .
C70 C69 H69A 109.0 . .
C56 C69 H69B 109.0 . .
C70 C69 H69B 109.0 . .
H69A C69 H69B 107.8 . .
C69 C70 H70A 109.5 . .
C69 C70 H70B 109.5 . .
H70A C70 H70B 109.5 . .
C69 C70 H70C 109.5 . .
H70A C70 H70C 109.5 . .
H70B C70 H70C 109.5 . .
C6 C71 C72 112.2(4) . .
C6 C71 H71A 109.2 . .
C72 C71 H71A 109.2 . .
C6 C71 H71B 109.2 . .
C72 C71 H71B 109.2 . .
H71A C71 H71B 107.9 . .
C71 C72 H72A 109.5 . .
C71 C72 H72B 109.5 . .
H72A C72 H72B 109.5 . .
C71 C72 H72C 109.5 . .
H72A C72 H72C 109.5 . .
H72B C72 H72C 109.5 . .
C43 C42 C39 130.6(11) . .
C43 C42 Br4 113.6(8) . .
C39 C42 Br4 115.8(7) . .
C42 C43 C44 126.3(14) . .
C42 C43 Br5 117.4(10) . .
C44 C43 Br5 116.1(8) . .
C45 C44 C49 120.0 . .
C45 C44 C43 116.7(8) . .
C49 C44 C43 123.3(8) . .
C44 C45 C46 120.0 . .
C44 C45 H45A 120.0 . .
C46 C45 H45A 120.0 . .
C45 C46 C47 120.0 . .
C45 C46 H46A 120.0 . .
C47 C46 H46A 120.0 . .
C48 C47 C46 120.0 . .
C48 C47 C50 119.1(9) . .
C46 C47 C50 120.9(8) . .
C47 C48 C49 120.0 . .
C47 C48 H48A 120.0 . .
C49 C48 H48A 120.0 . .
C48 C49 C44 120.0 . .
C48 C49 H49A 120.0 . .
C44 C49 H49A 120.0 . .
C43B C42B C39 133.0(14) . .
C43B C42B Br4B 116.9(7) . .
C39 C42B Br4B 108.5(6) . .
C42B C43B C44B 126.1(9) . .
C42B C43B Br5B 117.0(7) . .
C44B C43B Br5B 116.8(6) . .
C45B C44B C49B 120.0 . .
C45B C44B C43B 114.7(7) . .
C49B C44B C43B 125.2(7) . .
C44B C45B C46B 120.0 . .
C44B C45B H45B 120.0 . .
C46B C45B H45B 120.0 . .
C47B C46B C45B 120.0 . .
C47B C46B H46B 120.0 . .
C45B C46B H46B 120.0 . .
C46B C47B C48B 120.0 . .
C46B C47B C50 115.0(6) . .
C48B C47B C50 124.9(5) . .
C47B C48B C49B 120.0 . .
C47B C48B H48B 120.0 . .
C49B C48B H48B 120.0 . .
C48B C49B C44B 120.0 . .
C48B C49B H49B 120.0 . .
C44B C49B H49B 120.0 . .

loop_
_geom_bond_atom_site_label_1
_geom_bond_atom_site_label_2
_geom_bond_distance
_geom_bond_site_symmetry_2
C1 C6 1.395(7) .
C1 C2 1.403(7) .
C1 C7 1.528(7) .
C2 C3 1.405(7) .
C2 C23 1.513(7) .
C3 C4 1.399(6) .
C3 C25 1.505(7) .
C4 C5 1.397(7) .
C4 C33 1.521(7) .
C5 C6 1.406(7) .
C5 C35 1.515(6) .
C6 C71 1.516(7) .
C7 C8B 1.536(7) .
C7 C8 1.538(5) .
C7 H7A 0.9900 .
C7 H7B 0.9900 .
C8 C9 1.3900 .
C8 C13 1.3900 .
C9 C10 1.3900 .
C9 H9A 0.9500 .
C10 C11 1.3900 .
C10 H10A 0.9500 .
C11 C12 1.3900 .
C11 C14 1.504(8) .
C12 C13 1.3900 .
C12 H12A 0.9500 .
C13 H13A 0.9500 .
C14 C15 1.323(10) .
C14 Br1 1.899(9) .
C15 C16 1.520(9) .
C15 Br2 1.959(9) .
C16 C17 1.3900 .
C16 C21 1.3900 .
C17 C18 1.3900 .
C17 H17A 0.9500 .
C18 C19 1.3900 .
C18 H18A 0.9500 .
C19 C20 1.3900 .
C19 C22 1.536(5) .
C20 C21 1.3900 .
C20 H20A 0.9500 .
C21 H21A 0.9500 .
C8B C9B 1.3900 .
C8B C13B 1.3900 .
C9B C10B 1.3900 .
C9B H9B 0.9500 .
C10B C11B 1.3900 .
C10B H10B 0.9500 .
C11B C12B 1.3900 .
C11B C14B 1.503(10) .
C12B C13B 1.3900 .
C12B H12B 0.9500 .
C13B H13B 0.9500 .
C14B C15B 1.323(12) .
C14B Br1B 1.864(10) .
C15B C16B 1.512(10) .
C15B Br2B 1.948(11) .
C16B C17B 1.3900 .
C16B C21B 1.3900 .
C17B C18B 1.3900 .
C17B H17B 0.9500 .
C18B C19B 1.3900 .
C18B H18B 0.9500 .
C19B C20B 1.3900 .
C19B C22 1.530(6) .
C20B C21B 1.3900 .
C20B H20B 0.9500 .
C21B H21B 0.9500 .
C22 C51 1.522(7) .
C22 H22A 0.9900 .
C22 H22B 0.9900 .
C23 C24 1.536(8) .
C23 H23A 0.9900 .
C23 H23B 0.9900 .
C24 H24A 0.9800 .
C24 H24B 0.9800 .
C24 H24C 0.9800 .
C25 C26 1.527(6) .
C25 H25A 0.9900 .
C25 H25B 0.9900 .
C26 C31 1.370(8) .
C26 C27 1.370(8) .
C27 C28 1.413(8) .
C27 H27A 0.9500 .
C28 C29 1.378(9) .
C28 H28A 0.9500 .
C29 C30 1.346(9) .
C29 C32 1.479(7) .
C30 C31 1.383(8) .
C30 H30A 0.9500 .
C31 H31A 0.9500 .
C32 C32 1.305(10) 2_656
C32 Br3B 1.912(8) .
C32 Br3 1.923(6) .
C33 C34 1.533(7) .
C33 H33A 0.9900 .
C33 H33B 0.9900 .
C34 H34A 0.9800 .
C34 H34B 0.9800 .
C34 H34C 0.9800 .
C35 C36 1.516(7) .
C35 H35A 0.9900 .
C35 H35B 0.9900 .
C36 C41 1.391(7) .
C36 C37 1.405(8) .
C37 C38 1.369(8) .
C37 H37A 0.9500 .
C38 C39 1.384(9) .
C38 H38A 0.9500 .
C39 C40 1.384(9) .
C39 C42B 1.504(10) .
C39 C42 1.513(10) .
C40 C41 1.380(8) .
C40 H40A 0.9500 .
C41 H41A 0.9500 .
C50 C55 1.506(7) 2_656
C50 C47 1.525(6) .
C50 C47B 1.534(5) .
C50 H50A 0.9900 .
C50 H50B 0.9900 .
C51 C56 1.400(8) .
C51 C52 1.406(7) .
C52 C53 1.397(7) .
C52 C57 1.507(8) .
C53 C54 1.389(7) .
C53 C59 1.523(7) .
C54 C55 1.403(7) .
C54 C67 1.532(7) .
C55 C56 1.411(7) .
C55 C50 1.506(7) 2_656
C56 C69 1.510(8) .
C57 C58 1.546(9) .
C57 H57A 0.9900 .
C57 H57B 0.9900 .
C58 H58A 0.9800 .
C58 H58B 0.9800 .
C58 H58C 0.9800 .
C59 C60 1.517(7) .
C59 H59A 0.9900 .
C59 H59B 0.9900 .
C60 C65 1.376(8) .
C60 C61 1.400(8) .
C61 C62 1.377(8) .
C61 H61A 0.9500 .
C62 C63 1.376(9) .
C62 H62A 0.9500 .
C63 C64 1.400(9) .
C63 C66 1.481(8) .
C64 C65 1.393(8) .
C64 H64A 0.9500 .
C65 H65A 0.9500 .
C66 C66 1.313(12) 2_656
C66 Br6B 1.908(8) .
C66 Br6 1.935(6) .
C67 C68 1.532(8) .
C67 H67A 0.9900 .
C67 H67B 0.9900 .
C68 H68A 0.9800 .
C68 H68B 0.9800 .
C68 H68C 0.9800 .
C69 C70 1.533(8) .
C69 H69A 0.9900 .
C69 H69B 0.9900 .
C70 H70A 0.9800 .
C70 H70B 0.9800 .
C70 H70C 0.9800 .
C71 C72 1.533(8) .
C71 H71A 0.9900 .
C71 H71B 0.9900 .
C72 H72A 0.9800 .
C72 H72B 0.9800 .
C72 H72C 0.9800 .
Br4 C42 1.995(11) .
Br5 C43 1.899(11) .
C42 C43 1.255(14) .
C43 C44 1.491(9) .
C44 C45 1.3900 .
C44 C49 1.3900 .
C45 C46 1.3900 .
C45 H45A 0.9500 .
C46 C47 1.3900 .
C46 H46A 0.9500 .
C47 C48 1.3900 .
C48 C49 1.3900 .
C48 H48A 0.9500 .
C49 H49A 0.9500 .
Br4B C42B 1.997(10) .
Br5B C43B 1.902(9) .
C42B C43B 1.249(13) .
C43B C44B 1.490(8) .
C44B C45B 1.3900 .
C44B C49B 1.3900 .
C45B C46B 1.3900 .
C45B H45B 0.9500 .
C46B C47B 1.3900 .
C46B H46B 0.9500 .
C47B C48B 1.3900 .
C48B C49B 1.3900 .
C48B H48B 0.9500 .
C49B H49B 0.9500 .

loop_
_platon_squeeze_void_nr
_platon_squeeze_void_average_x
_platon_squeeze_void_average_y
_platon_squeeze_void_average_z
_platon_squeeze_void_volume
_platon_squeeze_void_count_electrons
_platon_squeeze_void_content
1 -0.009 -0.009 0.174 8417 1765 ' '
